data_2238268
loop_
_publ_author_name
'Bougueria, Hassiba'
'Benaouida, Mohamed Amine'
'Bouacida, Sofiane'
'el kader Bouchoul, Abd'

_publ_section_title
;
 (<i>E</i>)-1-[2-(2-Cyanophenyl)diazen-2-ium-1-yl]naphthalen-2-olate
;
_journal_coeditor_code SU2616
_journal_issue 7
_journal_name_full 'Acta Crystallographica Section E'
_journal_page_first o1175
_journal_page_last o1176
_journal_paper_doi 10.1107/S1600536813017261
_journal_volume 69
_journal_year 2013
_chemical_formula_iupac 'C17 H11 N3 O'
_chemical_formula_moiety 'C17 H11 N3 O'
_chemical_formula_sum 'C17 H11 N3 O'
_chemical_formula_weight 273.29
_chemical_name_systematic
;
(<i>E</i>)-1-[2-(2-Cyanophenyl)diazen-2-ium-1-yl]naphthalen-2-olate
;
_space_group_IT_number 2
_symmetry_cell_setting triclinic
_symmetry_space_group_name_Hall '-P 1'
_symmetry_space_group_name_H-M 'P -1'
_atom_sites_solution_hydrogens geom
_atom_sites_solution_primary direct
_atom_sites_solution_secondary difmap
_audit_creation_method SHELXL-97
_cell_angle_alpha 111.562(2)
_cell_angle_beta 90.536(2)
_cell_angle_gamma 100.779(2)
_cell_formula_units_Z 4
_cell_length_a 7.1296(3)
_cell_length_b 12.9532(7)
_cell_length_c 15.6181(8)
_cell_measurement_reflns_used 4069
_cell_measurement_temperature 150(2)
_cell_measurement_theta_max 27.22
_cell_measurement_theta_min 2.69
_cell_volume 1312.92(11)
_computing_cell_refinement 'SAINT (Bruker, 2006)'
_computing_data_collection 'APEX2 (Bruker, 2006)'
_computing_data_reduction 'SAINT (Bruker, 2006)'
_computing_molecular_graphics 'ORTEP-3 for Windows (Farrugia, 2012)'
_computing_publication_material 'WinGX (Farrugia, 2012)'
_computing_structure_refinement 'SHELXL97 (Sheldrick, 2008)'
_computing_structure_solution 'SIR97 (Altomare <i>et al.</i>, 1999)'
_diffrn_ambient_temperature 150(2)
_diffrn_measured_fraction_theta_full 0.989
_diffrn_measured_fraction_theta_max 0.989
_diffrn_measurement_device_type 'Bruker APEXII'
_diffrn_measurement_method 'CCD rotation images, thin slices'
_diffrn_radiation_monochromator graphite
_diffrn_radiation_source 'fine-focus sealed tube'
_diffrn_radiation_type MoK\a
_diffrn_radiation_wavelength 0.71073
_diffrn_reflns_av_R_equivalents 0.0365
_diffrn_reflns_limit_h_max 8
_diffrn_reflns_limit_h_min -9
_diffrn_reflns_limit_k_max 16
_diffrn_reflns_limit_k_min -15
_diffrn_reflns_limit_l_max 19
_diffrn_reflns_limit_l_min -20
_diffrn_reflns_number 18729
_diffrn_reflns_theta_full 27.57
_diffrn_reflns_theta_max 27.57
_diffrn_reflns_theta_min 1.41
_exptl_absorpt_coefficient_mu 0.089
_exptl_absorpt_correction_T_max 0.993
_exptl_absorpt_correction_T_min 0.910
_exptl_absorpt_correction_type multi-scan
_exptl_absorpt_process_details
;
(SADABS; Sheldrick, 2002)
;
_exptl_crystal_colour orange
_exptl_crystal_density_diffrn 1.383
_exptl_crystal_density_method 'not measured'
_exptl_crystal_description rod
_exptl_crystal_F_000 568
_exptl_crystal_size_max 0.55
_exptl_crystal_size_mid 0.11
_exptl_crystal_size_min 0.08
_refine_diff_density_max 0.198
_refine_diff_density_min -0.233
_refine_ls_extinction_method none
_refine_ls_goodness_of_fit_ref 1.060
_refine_ls_hydrogen_treatment mixed
_refine_ls_matrix_type full
_refine_ls_number_parameters 387
_refine_ls_number_reflns 6021
_refine_ls_number_restraints 2
_refine_ls_restrained_S_all 1.060
_refine_ls_R_factor_all 0.0867
_refine_ls_R_factor_gt 0.0460
_refine_ls_shift/su_max 0.000
_refine_ls_shift/su_mean 0.000
_refine_ls_structure_factor_coef Fsqd
_refine_ls_weighting_details 'calc w=1/[\s^2^(Fo^2^)+(0.0552P)^2^] where P=(Fo^2^+2Fc^2^)/3'
_refine_ls_weighting_scheme calc
_refine_ls_wR_factor_gt 0.1016
_refine_ls_wR_factor_ref 0.1198
_reflns_number_gt 3859
_reflns_number_total 6021
_reflns_threshold_expression I>2sigma(I)
_cod_data_source_file su2616.cif
_cod_data_source_block I
_cod_database_code 2238268
_cod_database_fobs_code 2238268

loop_
_symmetry_equiv_pos_site_id
_symmetry_equiv_pos_as_xyz
1 x,y,z
2 -x,-y,-z

loop_
_atom_site_aniso_label
_atom_site_aniso_U_11
_atom_site_aniso_U_22
_atom_site_aniso_U_33
_atom_site_aniso_U_12
_atom_site_aniso_U_13
_atom_site_aniso_U_23
O1 0.0424(7) 0.0354(7) 0.0234(6) 0.0079(5) 0.0014(5) 0.0058(5)
N1 0.0197(6) 0.0200(7) 0.0252(7) 0.0027(5) 0.0010(5) 0.0052(5)
N2 0.0251(6) 0.0214(7) 0.0227(7) 0.0043(5) 0.0006(5) 0.0054(6)
N3 0.0474(9) 0.0325(8) 0.0325(8) 0.0039(7) 0.0031(6) 0.0074(7)
C1 0.0166(7) 0.0232(8) 0.0238(8) 0.0011(6) -0.0008(6) 0.0095(7)
C2 0.0234(7) 0.0285(9) 0.0265(9) 0.0016(6) 0.0009(6) 0.0083(7)
C3 0.0324(8) 0.0399(10) 0.0267(9) 0.0072(7) -0.0018(7) 0.0155(8)
C4 0.0282(8) 0.0364(10) 0.0379(10) 0.0053(7) -0.0016(7) 0.0210(8)
C5 0.0178(7) 0.0281(9) 0.0328(9) 0.0029(6) -0.0002(6) 0.0139(7)
C6 0.0252(8) 0.0265(9) 0.0484(11) 0.0055(7) 0.0010(7) 0.0177(8)
C7 0.0278(8) 0.0248(9) 0.0456(10) 0.0060(7) 0.0062(7) 0.0075(8)
C8 0.0301(8) 0.0303(9) 0.0298(9) 0.0030(7) 0.0054(7) 0.0069(7)
C9 0.0261(8) 0.0243(8) 0.0291(9) 0.0038(6) 0.0027(6) 0.0108(7)
C10 0.0153(7) 0.0219(8) 0.0273(8) 0.0008(6) 0.0004(6) 0.0088(6)
C11 0.0181(7) 0.0211(8) 0.0259(8) 0.0028(6) 0.0017(6) 0.0080(6)
C12 0.0219(7) 0.0220(8) 0.0269(8) 0.0028(6) 0.0017(6) 0.0065(7)
C13 0.0300(8) 0.0220(8) 0.0363(9) 0.0050(7) 0.0018(7) 0.0067(7)
C14 0.0347(9) 0.0284(9) 0.0433(10) 0.0074(7) 0.0013(7) 0.0195(8)
C15 0.0311(8) 0.0323(9) 0.0282(9) 0.0062(7) 0.0013(7) 0.0126(7)
C16 0.0245(7) 0.0232(8) 0.0252(8) 0.0044(6) 0.0017(6) 0.0062(7)
C17 0.0284(8) 0.0205(8) 0.0320(10) 0.0025(6) 0.0037(7) 0.0050(7)
O2 0.0551(8) 0.0418(7) 0.0233(6) 0.0147(6) 0.0010(5) 0.0060(5)
N4 0.0251(6) 0.0258(7) 0.0259(7) 0.0089(6) -0.0009(5) 0.0057(6)
N5 0.0338(7) 0.0263(8) 0.0235(7) 0.0094(6) -0.0001(6) 0.0051(6)
N6 0.0539(9) 0.0338(8) 0.0313(8) 0.0092(7) 0.0007(7) 0.0080(7)
C18 0.0229(7) 0.0304(9) 0.0253(8) 0.0099(7) 0.0005(6) 0.0094(7)
C19 0.0297(8) 0.0395(10) 0.0279(9) 0.0149(7) 0.0015(7) 0.0101(8)
C20 0.0339(9) 0.0548(12) 0.0313(9) 0.0139(8) 0.0054(7) 0.0205(9)
C21 0.0290(9) 0.0493(11) 0.0477(11) 0.0067(8) 0.0043(7) 0.0287(9)
C22 0.0209(7) 0.0348(10) 0.0395(10) 0.0049(7) -0.0011(7) 0.0145(8)
C23 0.0281(9) 0.0403(11) 0.0610(13) 0.0001(8) -0.0067(8) 0.0245(10)
C24 0.0346(9) 0.0293(10) 0.0554(12) 0.0027(8) -0.0123(8) 0.0077(9)
C25 0.0367(9) 0.0383(11) 0.0342(10) 0.0112(8) -0.0100(7) 0.0029(8)
C26 0.0312(8) 0.0320(10) 0.0306(9) 0.0096(7) -0.0025(7) 0.0082(8)
C27 0.0206(7) 0.0299(9) 0.0305(9) 0.0093(7) -0.0009(6) 0.0086(7)
C28 0.0249(8) 0.0266(9) 0.0264(8) 0.0109(7) -0.0003(6) 0.0084(7)
C29 0.0287(8) 0.0285(9) 0.0233(8) 0.0117(7) -0.0031(6) 0.0047(7)
C30 0.0314(8) 0.0253(9) 0.0339(9) 0.0063(7) -0.0050(7) 0.0054(7)
C31 0.0349(9) 0.0308(9) 0.0353(10) 0.0040(7) -0.0028(7) 0.0133(8)
C32 0.0323(9) 0.0379(10) 0.0270(9) 0.0068(7) -0.0018(7) 0.0113(8)
C33 0.0287(8) 0.0259(9) 0.0282(9) 0.0066(7) -0.0031(6) 0.0042(7)
C34 0.0347(9) 0.0244(9) 0.0329(10) 0.0096(7) -0.0023(7) 0.0066(7)

loop_
_atom_site_type_symbol
_atom_site_label
_atom_site_fract_x
_atom_site_fract_y
_atom_site_fract_z
_atom_site_U_iso_or_equiv
_atom_site_thermal_displace_type
_atom_site_calc_flag
_atom_site_refinement_flags
_atom_site_occupancy
O O1 0.22974(15) -0.08495(9) -0.19945(7) 0.0353(4) Uani d . 1.000
N N1 0.26603(15) -0.03201(9) -0.00509(8) 0.0228(4) Uani d . 1.000
N N2 0.28634(16) -0.13393(10) -0.05950(8) 0.0240(4) Uani d D 1.000
N N3 0.2868(2) -0.37222(11) -0.25733(9) 0.0395(5) Uani d . 1.000
C C1 0.22947(18) 0.03886(11) -0.04340(9) 0.0214(4) Uani d . 1.000
C C2 0.2066(2) 0.00985(13) -0.14333(10) 0.0273(5) Uani d . 1.000
C C3 0.1577(2) 0.09342(13) -0.17514(10) 0.0322(5) Uani d . 1.000
C C4 0.1391(2) 0.19509(13) -0.11610(10) 0.0323(5) Uani d . 1.000
C C5 0.16559(19) 0.22862(12) -0.01740(10) 0.0258(5) Uani d . 1.000
C C6 0.1453(2) 0.33609(13) 0.04241(11) 0.0323(5) Uani d . 1.000
C C7 0.1666(2) 0.36735(13) 0.13627(11) 0.0343(5) Uani d . 1.000
C C8 0.2071(2) 0.29038(13) 0.17290(10) 0.0318(5) Uani d . 1.000
C C9 0.2267(2) 0.18361(12) 0.11562(10) 0.0265(5) Uani d . 1.000
C C10 0.20812(18) 0.15051(11) 0.01973(9) 0.0221(4) Uani d . 1.000
C C11 0.31180(18) -0.21245(11) -0.02079(9) 0.0221(4) Uani d . 1.000
C C12 0.31961(19) -0.32258(12) -0.08066(9) 0.0246(4) Uani d . 1.000
C C13 0.3380(2) -0.40431(12) -0.04526(10) 0.0307(5) Uani d . 1.000
C C14 0.3500(2) -0.37679(13) 0.04877(11) 0.0336(5) Uani d . 1.000
C C15 0.3436(2) -0.26761(12) 0.10790(10) 0.0302(5) Uani d . 1.000
C C16 0.32483(19) -0.18560(12) 0.07411(9) 0.0252(4) Uani d . 1.000
C C17 0.3020(2) -0.35134(12) -0.17923(11) 0.0287(5) Uani d . 1.000
O O2 0.25056(17) -0.07164(10) 0.29923(7) 0.0412(4) Uani d . 1.000
N N4 0.23605(16) -0.01608(10) 0.49355(8) 0.0263(4) Uani d . 1.000
N N5 0.15976(18) -0.12048(10) 0.43789(8) 0.0287(4) Uani d D 1.000
N N6 -0.0106(2) -0.36198(11) 0.23897(9) 0.0409(5) Uani d . 1.000
C C18 0.3133(2) 0.05720(12) 0.45560(10) 0.0259(5) Uani d . 1.000
C C19 0.3193(2) 0.02819(14) 0.35679(10) 0.0320(5) Uani d . 1.000
C C20 0.4066(2) 0.11518(15) 0.32526(11) 0.0381(6) Uani d . 1.000
C C21 0.4765(2) 0.22096(15) 0.38446(11) 0.0391(6) Uani d . 1.000
C C22 0.4725(2) 0.25414(13) 0.48296(11) 0.0317(5) Uani d . 1.000
C C23 0.5459(2) 0.36558(14) 0.54297(13) 0.0426(6) Uani d . 1.000
C C24 0.5446(2) 0.39650(14) 0.63640(13) 0.0428(6) Uani d . 1.000
C C25 0.4710(2) 0.31589(14) 0.67273(11) 0.0391(6) Uani d . 1.000
C C26 0.3963(2) 0.20554(13) 0.61554(10) 0.0319(5) Uani d . 1.000
C C27 0.3940(2) 0.17243(12) 0.51944(10) 0.0272(5) Uani d . 1.000
C C28 0.0844(2) -0.19913(12) 0.47635(10) 0.0257(5) Uani d . 1.000
C C29 -0.0006(2) -0.30904(12) 0.41620(9) 0.0275(5) Uani d . 1.000
C C30 -0.0778(2) -0.39107(13) 0.45099(10) 0.0319(5) Uani d . 1.000
C C31 -0.0682(2) -0.36403(13) 0.54521(10) 0.0338(5) Uani d . 1.000
C C32 0.0176(2) -0.25528(13) 0.60442(10) 0.0328(5) Uani d . 1.000
C C33 0.0925(2) -0.17330(13) 0.57078(10) 0.0292(5) Uani d . 1.000
C C34 -0.0066(2) -0.33815(12) 0.31768(11) 0.0314(5) Uani d . 1.000
H H2 0.272(2) -0.1545(14) -0.1223(6) 0.052(5) Uiso d D 1.000
H H3 0.13860 0.07610 -0.23830 0.0390 Uiso c R 1.000
H H4 0.10770 0.24650 -0.13970 0.0390 Uiso c R 1.000
H H6 0.11680 0.38740 0.01790 0.0390 Uiso c R 1.000
H H7 0.15390 0.43950 0.17520 0.0410 Uiso c R 1.000
H H8 0.22120 0.31110 0.23660 0.0380 Uiso c R 1.000
H H9 0.25270 0.13280 0.14120 0.0320 Uiso c R 1.000
H H13 0.34210 -0.47760 -0.08500 0.0370 Uiso c R 1.000
H H14 0.36250 -0.43140 0.07260 0.0400 Uiso c R 1.000
H H15 0.35200 -0.24960 0.17140 0.0360 Uiso c R 1.000
H H16 0.32090 -0.11260 0.11450 0.0300 Uiso c R 1.000
H H5 0.171(3) -0.1310(16) 0.3780(7) 0.075(7) Uiso d D 1.000
H H20 0.41490 0.09770 0.26230 0.0460 Uiso c R 1.000
H H21 0.52990 0.27530 0.36110 0.0470 Uiso c R 1.000
H H23 0.59660 0.41960 0.51880 0.0510 Uiso c R 1.000
H H24 0.59290 0.47120 0.67550 0.0510 Uiso c R 1.000
H H25 0.47210 0.33670 0.73640 0.0470 Uiso c R 1.000
H H26 0.34690 0.15250 0.64090 0.0380 Uiso c R 1.000
H H30 -0.13560 -0.46380 0.41090 0.0380 Uiso c R 1.000
H H31 -0.11910 -0.41850 0.56890 0.0410 Uiso c R 1.000
H H32 0.02470 -0.23750 0.66790 0.0390 Uiso c R 1.000
H H33 0.14840 -0.10060 0.61140 0.0350 Uiso c R 1.000

loop_
_atom_type_symbol
_atom_type_description
_atom_type_scat_dispersion_real
_atom_type_scat_dispersion_imag
_atom_type_scat_source
C C 0.0033 0.0016 'International Tables Vol C Tables 4.2.6.8 and 6.1.1.4'
H H 0.0000 0.0000 'International Tables Vol C Tables 4.2.6.8 and 6.1.1.4'
N N 0.0061 0.0033 'International Tables Vol C Tables 4.2.6.8 and 6.1.1.4'
O O 0.0106 0.0060 'International Tables Vol C Tables 4.2.6.8 and 6.1.1.4'

loop_
_geom_angle_atom_site_label_1
_geom_angle_atom_site_label_2
_geom_angle_atom_site_label_3
_geom_angle
_geom_angle_publ_flag
N2 N1 C1 118.56(12) no
N1 N2 C11 119.42(11) no
C11 N2 H2 120.8(11) no
N1 N2 H2 119.5(11) no
N5 N4 C18 117.91(12) no
N4 N5 C28 118.70(12) no
N4 N5 H5 112.2(13) no
C28 N5 H5 129.0(13) no
N1 C1 C10 116.45(12) no
C2 C1 C10 119.75(13) no
N1 C1 C2 123.79(13) no
O1 C2 C1 121.04(14) no
O1 C2 C3 121.26(13) no
C1 C2 C3 117.70(14) no
C2 C3 C4 121.48(14) no
C3 C4 C5 122.80(15) no
C6 C5 C10 119.37(13) no
C4 C5 C6 121.21(15) no
C4 C5 C10 119.40(14) no
C5 C6 C7 121.32(16) no
C6 C7 C8 119.39(15) no
C7 C8 C9 120.57(14) no
C8 C9 C10 120.99(14) no
C1 C10 C9 122.83(13) no
C5 C10 C9 118.36(13) no
C1 C10 C5 118.81(12) no
N2 C11 C12 118.15(12) no
N2 C11 C16 122.33(13) no
C12 C11 C16 119.50(14) no
C11 C12 C17 119.62(14) no
C13 C12 C17 120.29(14) no
C11 C12 C13 120.06(12) no
C12 C13 C14 119.88(14) no
C13 C14 C15 119.98(16) no
C14 C15 C16 120.98(14) no
C11 C16 C15 119.60(14) no
N3 C17 C12 178.63(17) no
C4 C3 H3 119.00 no
C2 C3 H3 119.00 no
C5 C4 H4 119.00 no
C3 C4 H4 119.00 no
C5 C6 H6 119.00 no
C7 C6 H6 119.00 no
C6 C7 H7 120.00 no
C8 C7 H7 120.00 no
C9 C8 H8 120.00 no
C7 C8 H8 120.00 no
C10 C9 H9 119.00 no
C8 C9 H9 120.00 no
C12 C13 H13 120.00 no
C14 C13 H13 120.00 no
C13 C14 H14 120.00 no
C15 C14 H14 120.00 no
C14 C15 H15 119.00 no
C16 C15 H15 120.00 no
C11 C16 H16 120.00 no
C15 C16 H16 120.00 no
C19 C18 C27 119.88(14) no
N4 C18 C27 116.30(13) no
N4 C18 C19 123.82(14) no
O2 C19 C18 121.45(16) no
O2 C19 C20 120.47(14) no
C18 C19 C20 118.08(15) no
C19 C20 C21 121.38(15) no
C20 C21 C22 122.62(17) no
C21 C22 C27 119.33(15) no
C23 C22 C27 119.46(15) no
C21 C22 C23 121.21(16) no
C22 C23 C24 121.13(17) no
C23 C24 C25 119.63(17) no
C24 C25 C26 120.72(15) no
C25 C26 C27 120.53(16) no
C22 C27 C26 118.51(15) no
C18 C27 C26 122.81(15) no
C18 C27 C22 118.67(13) no
N5 C28 C29 117.98(13) no
N5 C28 C33 122.77(14) no
C29 C28 C33 119.25(15) no
C28 C29 C30 120.34(13) no
C30 C29 C34 119.64(14) no
C28 C29 C34 120.02(14) no
C29 C30 C31 119.69(15) no
C30 C31 C32 119.71(16) no
C31 C32 C33 121.05(14) no
C28 C33 C32 119.96(15) no
N6 C34 C29 179.50(17) no
C19 C20 H20 119.00 no
C21 C20 H20 119.00 no
C20 C21 H21 119.00 no
C22 C21 H21 119.00 no
C22 C23 H23 119.00 no
C24 C23 H23 119.00 no
C23 C24 H24 120.00 no
C25 C24 H24 120.00 no
C24 C25 H25 120.00 no
C26 C25 H25 120.00 no
C25 C26 H26 120.00 no
C27 C26 H26 120.00 no
C29 C30 H30 120.00 no
C31 C30 H30 120.00 no
C30 C31 H31 120.00 no
C32 C31 H31 120.00 no
C31 C32 H32 119.00 no
C33 C32 H32 119.00 no
C28 C33 H33 120.00 no
C32 C33 H33 120.00 no

loop_
_geom_bond_atom_site_label_1
_geom_bond_atom_site_label_2
_geom_bond_distance
_geom_bond_publ_flag
O1 C2 1.261(2) no
O2 C19 1.273(2) no
N1 N2 1.3173(17) no
N1 C1 1.3263(19) no
N2 C11 1.397(2) no
N3 C17 1.148(2) no
N2 H2 0.916(9) no
N4 N5 1.3162(18) no
N4 C18 1.334(2) no
N5 C28 1.392(2) no
N6 C34 1.151(2) no
N5 H5 0.901(12) no
C1 C10 1.457(2) no
C1 C2 1.465(2) no
C2 C3 1.440(2) no
C3 C4 1.333(2) no
C4 C5 1.440(2) no
C5 C6 1.398(2) no
C5 C10 1.412(2) no
C6 C7 1.368(2) no
C7 C8 1.389(2) no
C8 C9 1.378(2) no
C9 C10 1.396(2) no
C11 C16 1.3903(19) no
C11 C12 1.401(2) no
C12 C13 1.387(2) no
C12 C17 1.443(2) no
C13 C14 1.376(2) no
C14 C15 1.386(2) no
C15 C16 1.374(2) no
C3 H3 0.9300 no
C4 H4 0.9300 no
C6 H6 0.9300 no
C7 H7 0.9300 no
C8 H8 0.9300 no
C9 H9 0.9300 no
C13 H13 0.9300 no
C14 H14 0.9300 no
C15 H15 0.9300 no
C16 H16 0.9300 no
C18 C27 1.459(2) no
C18 C19 1.451(2) no
C19 C20 1.432(3) no
C20 C21 1.336(3) no
C21 C22 1.439(2) no
C22 C27 1.409(2) no
C22 C23 1.396(3) no
C23 C24 1.365(3) no
C24 C25 1.387(3) no
C25 C26 1.376(2) no
C26 C27 1.400(2) no
C28 C33 1.385(2) no
C28 C29 1.400(2) no
C29 C30 1.392(2) no
C29 C34 1.442(2) no
C30 C31 1.380(2) no
C31 C32 1.387(2) no
C32 C33 1.376(2) no
C20 H20 0.9300 no
C21 H21 0.9300 no
C23 H23 0.9300 no
C24 H24 0.9300 no
C25 H25 0.9300 no
C26 H26 0.9300 no
C30 H30 0.9300 no
C31 H31 0.9300 no
C32 H32 0.9300 no
C33 H33 0.9300 no

loop_
_geom_hbond_atom_site_label_D
_geom_hbond_atom_site_label_H
_geom_hbond_atom_site_label_A
_geom_hbond_site_symmetry_A
_geom_hbond_distance_DH
_geom_hbond_distance_HA
_geom_hbond_distance_DA
_geom_hbond_angle_DHA
_geom_hbond_publ_flag
N2 H2 O1 . 0.916(9) 1.802(15) 2.5380(16) 135.5(15) yes
N5 H5 O2 . 0.901(12) 1.724(17) 2.5277(17) 147.0(18) yes
C21 H21 N3 2_655 0.93 2.61 3.509(2) 162 yes
C30 H30 N3 2_545 0.93 2.60 3.487(2) 159 yes
C32 H32 O1 1_556 0.93 2.49 3.1994(18) 133 yes

loop_
_geom_torsion_atom_site_label_1
_geom_torsion_atom_site_label_2
_geom_torsion_atom_site_label_3
_geom_torsion_atom_site_label_4
_geom_torsion
_geom_torsion_publ_flag
C1 N1 N2 C11 -175.64(12) no
N2 N1 C1 C2 1.2(2) no
N2 N1 C1 C10 179.96(12) no
N1 N2 C11 C12 175.62(12) no
N1 N2 C11 C16 -2.8(2) no
N5 N4 C18 C27 179.18(13) no
C18 N4 N5 C28 177.81(13) no
N5 N4 C18 C19 -0.5(2) no
N4 N5 C28 C29 178.40(13) no
N4 N5 C28 C33 -2.4(2) no
C10 C1 C2 O1 177.94(13) no
C10 C1 C2 C3 -1.8(2) no
N1 C1 C2 O1 -3.3(2) no
N1 C1 C2 C3 176.96(13) no
C2 C1 C10 C9 179.57(13) no
N1 C1 C10 C5 -178.85(12) no
N1 C1 C10 C9 0.7(2) no
C2 C1 C10 C5 0.0(2) no
O1 C2 C3 C4 -177.83(15) no
C1 C2 C3 C4 1.9(2) no
C2 C3 C4 C5 -0.2(2) no
C3 C4 C5 C10 -1.8(2) no
C3 C4 C5 C6 179.86(15) no
C6 C5 C10 C9 0.6(2) no
C4 C5 C10 C1 1.8(2) no
C4 C5 C6 C7 178.66(14) no
C10 C5 C6 C7 0.3(2) no
C4 C5 C10 C9 -177.84(13) no
C6 C5 C10 C1 -179.82(13) no
C5 C6 C7 C8 -0.7(2) no
C6 C7 C8 C9 0.3(2) no
C7 C8 C9 C10 0.6(2) no
C8 C9 C10 C1 179.42(14) no
C8 C9 C10 C5 -1.0(2) no
C16 C11 C12 C13 0.7(2) no
C16 C11 C12 C17 178.68(13) no
N2 C11 C12 C17 0.2(2) no
N2 C11 C12 C13 -177.75(13) no
C12 C11 C16 C15 -0.5(2) no
N2 C11 C16 C15 177.89(13) no
C11 C12 C13 C14 -0.5(2) no
C17 C12 C13 C14 -178.41(14) no
C12 C13 C14 C15 0.0(2) no
C13 C14 C15 C16 0.2(2) no
C14 C15 C16 C11 0.1(2) no
N4 C18 C19 O2 -0.5(2) no
N4 C18 C19 C20 180.00(15) no
C27 C18 C19 O2 179.83(14) no
C27 C18 C19 C20 0.3(2) no
N4 C18 C27 C22 -178.20(13) no
N4 C18 C27 C26 1.6(2) no
C19 C18 C27 C22 1.5(2) no
C19 C18 C27 C26 -178.72(14) no
O2 C19 C20 C21 178.79(15) no
C18 C19 C20 C21 -1.7(2) no
C19 C20 C21 C22 1.2(2) no
C20 C21 C22 C23 -179.67(15) no
C20 C21 C22 C27 0.7(2) no
C21 C22 C23 C24 -179.01(14) no
C27 C22 C23 C24 0.6(2) no
C21 C22 C27 C18 -2.0(2) no
C21 C22 C27 C26 178.21(14) no
C23 C22 C27 C18 178.35(14) no
C23 C22 C27 C26 -1.4(2) no
C22 C23 C24 C25 0.7(2) no
C23 C24 C25 C26 -1.1(2) no
C24 C25 C26 C27 0.3(2) no
C25 C26 C27 C18 -178.79(14) no
C25 C26 C27 C22 1.0(2) no
N5 C28 C29 C30 179.85(13) no
N5 C28 C29 C34 0.6(2) no
C33 C28 C29 C30 0.7(2) no
C33 C28 C29 C34 -178.65(14) no
N5 C28 C33 C32 -179.13(14) no
C29 C28 C33 C32 0.0(2) no
C28 C29 C30 C31 -0.8(2) no
C34 C29 C30 C31 178.51(14) no
C29 C30 C31 C32 0.2(2) no
C30 C31 C32 C33 0.4(2) no
C31 C32 C33 C28 -0.6(2) no
